data_7720580
loop_
_publ_author_name
'de Vere-Tucker, Matthew'
'Squire, Imogen'
'Tritto, Michelangelo'
'Anandkar, Rohil'
'Syeda, Tayyibah'
'Uthayan, Divia'
'Aguila, Gabrielle'
'Silva de Moraes, Lygia'
'Bakewell, Clare'

_publ_section_title
;
 Amidines: a deeper look at the archetypal pro-ligand.
;
_journal_issue 12
_journal_name_full 'Dalton transactions (Cambridge, England : 2003)'
_journal_page_first 4977
_journal_page_last 4987
_journal_paper_doi 10.1039/d6dt00276e
_journal_volume 55
_journal_year 2026
_chemical_formula_moiety '2(C33 H45 Al N2 O0.132), C7 H8'
_chemical_formula_sum 'C73 H98 Al2 N4 O0.26'
_chemical_formula_weight 1089.73
_chemical_properties_physical Air-sensitive,Moisture-sensitive
_space_group_crystal_system monoclinic
_space_group_IT_number 15
_space_group_name_Hall '-I 2ya'
_space_group_name_H-M_alt 'I 1 2/a 1'
_atom_sites_solution_hydrogens mixed
_atom_sites_solution_primary dual
_audit_creation_date 2025-12-17
_audit_creation_method
;
Olex2 1.5
(compiled 2025.07.13 svn.rb7424aed for OlexSys, GUI svn.r7314)
;
_audit_update_record
;
2026-01-30 deposited with the CCDC.	2026-03-03 downloaded from the CCDC.
;
_cell_angle_alpha 90
_cell_angle_beta 90.3080(10)
_cell_angle_gamma 90
_cell_formula_units_Z 8
_cell_length_a 31.6819(3)
_cell_length_b 12.94370(10)
_cell_length_c 32.8715(4)
_cell_measurement_reflns_used 42144
_cell_measurement_temperature 100.00(10)
_cell_measurement_theta_max 75.7850
_cell_measurement_theta_min 2.6860
_cell_volume 13479.8(2)
_computing_cell_refinement 'CrysAlisPro 1.171.44.118a (Rigaku OD, 2025)'
_computing_data_collection 'CrysAlisPro system (CCD 44.127a 64-bit (release 27-10-2025))'
_computing_data_reduction 'CrysAlisPro 1.171.44.118a (Rigaku OD, 2025)'
_computing_molecular_graphics 'Olex2 1.5 (Dolomanov et al., 2009)'
_computing_publication_material 'Olex2 1.5 (Dolomanov et al., 2009)'
_computing_structure_refinement 'SHELXL 2019/3 (Sheldrick, 2015)'
_computing_structure_solution 'SHELXT 2018/2 (Sheldrick, 2018)'
_diffrn_ambient_environment N~2~
_diffrn_ambient_temperature 100.00(10)
_diffrn_detector 'Hybrid Pixel Array Detector'
_diffrn_detector_area_resol_mean 10.0000
_diffrn_detector_type 'HyPix-Arc 100'
_diffrn_measured_fraction_theta_full 1.000
_diffrn_measured_fraction_theta_max 0.992
_diffrn_measurement_details
;
List of Runs (angles in degrees, time in seconds):

  # Type    Start    End  Width  t~exp~   \w     \q     \k     \f   Frames
#--------------------------------------------------------------------------
  1  \w    -18.00  82.00   0.50    1.00    --   49.49 -82.00  82.00  200
  2  \w    -83.00  17.00   0.50    1.00    --  -51.24  82.00-155.00  200
  3  \w   -120.00 -20.00   0.50    1.00    --  -87.86  82.00-155.00  200
  4  \w   -156.00 -81.00   0.50    1.00    --  -87.86 -82.00  82.00  150
  5  \w     88.00 164.00   0.50    1.00    --   95.64  82.00-155.00  152
  6  \w     28.00 128.00   0.50    1.00    --   95.64 -82.00  82.00  200
  7  \w    -24.00   2.00   0.50    1.00    --   28.00 122.00 -78.80   52
  8  \w   -120.00 -75.00   0.50    1.00    --  -51.24 -77.00 -60.00   90
  9  \w   -120.00 -75.00   0.50    1.00    --  -51.24 -77.00  90.00   90
 10  \w   -120.00 -75.00   0.50    1.00    --  -51.24 -77.00-180.00   90
 11  \w     25.00  52.00   0.50    1.00    --   56.00  79.00 -77.17   54
 12  \w    -48.00 -10.00   0.50    1.00    --  -87.86  45.00  30.00   76
 13  \w     22.00 111.00   0.50    1.00    --   95.64-125.00-180.00  178
 14  \w     22.00  84.00   0.50    1.00    --   95.64-125.00  60.00  124
 15  \w     22.00 111.00   0.50    1.00    --   95.64-125.00 -30.00  178
 16  \w     26.00 104.00   0.50    1.00    --   95.64 -95.00  60.00  156
 17  \w     22.00 111.00   0.50    1.00    --   95.64-125.00 120.00  178
 18  \w     81.00 165.00   0.50    1.00    --   95.64  77.00  60.00  168
 19  \w     22.00 111.00   0.50    1.00    --   95.64-125.00-180.00  178
 20  \w     81.00 165.00   0.50    1.00    --   95.64  77.00-180.00  168
 21  \w     22.00 111.00   0.50    1.00    --   95.64-125.00 -60.00  178
 22  \w     22.00 111.00   0.50    1.00    --   95.64-125.00 -60.00  178
 23  \w     21.00  74.00   0.50    1.00    --   95.64 -61.00 -60.00  106
 24  \w     22.00 111.00   0.50    1.00    --   95.64-125.00-120.00  178
 25  \w     22.00  84.00   0.50    1.00    --   95.64-125.00  60.00  124
 26  \w     18.00  52.00   0.50    1.00    --   95.64 -45.00  90.00   68
 27  \w     33.00  59.00   0.50    1.00    --   95.64-125.00 -30.00   52
 28  \w     21.00  74.00   0.50    1.00    --   95.64 -61.00 150.00  106
 29  \w     94.00 171.00   0.50    1.00    --   95.64  45.00 120.00  154
 30  \w     69.00 110.00   0.50    1.00    --   95.64-125.00  90.00   82
 31  \w     64.00  99.00   0.50    1.00    --   95.64 -95.00  60.00   70
 32  \w     34.00  61.00   0.50    1.00    --  101.75 -82.00  32.32   54
 33  \w     34.00  64.00   0.50    1.00    --  101.75 -79.00-136.67   60
 34  \w     78.00 172.00   0.50    1.00    --  101.75  10.00  41.62  188
 35  \w     33.00  66.00   0.50    1.00    --  101.75 -79.00 141.05   66
 36  \w     40.00  65.00   0.50    1.00    --  101.75  10.00  41.62   50
 37  \w     50.00  88.00   0.50    1.00    --  101.75 -83.00  65.05   76
 38  \w     35.00  99.00   0.50    1.00    --  101.75 -88.00-109.24  128
 39  \w     59.00 166.00   0.50    1.00    --  101.75  14.00 132.43  214
 40  \w     44.00  70.00   0.50    1.00    --  101.75 -85.00 119.44   52
 41  \w     34.00  61.00   0.50    1.00    --  101.75 -86.00  -6.74   54
 42  \w     72.00 101.00   0.50    1.00    --  101.75 -87.00 -66.28   58
 43  \w     37.00  88.00   0.50    1.00    --  101.75 -86.00-144.43  102
 44  \w     36.00  73.00   0.50    1.00    --  101.75 -82.00  54.10   74
 45  \w     34.00  60.00   0.50    1.00    --  101.75 -80.00 -45.11   52
 46  \w     34.00  60.00   0.50    1.00    --  101.75 -78.00-169.76   52
 47  \w     63.00 106.00   0.50    1.00    --  101.75 -89.00 -21.97   86
 48  \w     33.00  94.00   0.50    1.00    --  101.75 -85.00 168.12  122
 49  \w     33.00  59.00   0.50    1.00    --  101.75 -89.00 -21.97   52
 50  \w     33.00  70.00   0.50    1.00    --  101.75 -77.00 -91.58   74
 51  \w     57.00  98.00   0.50    1.00    --  101.75  12.00 -32.37   82
 52  \w    141.00 171.00   0.50    1.00    --  101.75  12.00 -32.37   60
 53  \w     47.00  97.00   0.50    1.00    --  101.75  12.00 -91.98  100
 54  \w     32.00  68.00   0.50    1.00    --  101.75 -76.00   7.94   72
 55  \w     34.00  62.00   0.50    1.00    --  101.75 -80.00 -60.95   56
 56  \w     70.00 105.00   0.50    1.00    --  101.75 -90.00 119.84   70
 57  \w     33.00  60.00   0.50    1.00    --  101.75 -76.00-133.53   54
 58  \w     34.00  74.00   0.50    1.00    --  101.75 -81.00  99.54   80
 59  \w     35.00  60.00   0.50    1.00    --  101.75 -81.00  -1.08   50
 60  \w     46.00  72.00   0.50    1.00    --  101.75 -79.00 160.11   52
 61  \w     36.00  62.00   0.50    1.00    --  101.75 -90.00 119.84   52
 62  \w     67.00  93.00   0.50    1.00    --  101.75 -79.00 141.05   52
;
_diffrn_measurement_device 'four-circle diffractometer'
_diffrn_measurement_device_type 'XtaLAB Synergy R, DW system, HyPix-Arc 100'
_diffrn_measurement_method '\w scans'
_diffrn_orient_matrix_type 'CrysAlisPro convention (1999,Acta A55,543-557)'
_diffrn_orient_matrix_UB_11 -0.0305594000
_diffrn_orient_matrix_UB_12 -0.0411152000
_diffrn_orient_matrix_UB_13 -0.0328545000
_diffrn_orient_matrix_UB_21 -0.0376761000
_diffrn_orient_matrix_UB_22 0.0423996000
_diffrn_orient_matrix_UB_23 0.0242671000
_diffrn_orient_matrix_UB_31 0.0032955000
_diffrn_orient_matrix_UB_32 0.1033220000
_diffrn_orient_matrix_UB_33 -0.0229942000
_diffrn_radiation_monochromator mirror
_diffrn_radiation_probe x-ray
_diffrn_radiation_type 'Cu K\a'
_diffrn_radiation_wavelength 1.54184
_diffrn_reflns_av_R_equivalents 0.0933
_diffrn_reflns_av_unetI/netI 0.0352
_diffrn_reflns_Laue_measured_fraction_full 1.000
_diffrn_reflns_Laue_measured_fraction_max 0.992
_diffrn_reflns_limit_h_max 39
_diffrn_reflns_limit_h_min -39
_diffrn_reflns_limit_k_max 16
_diffrn_reflns_limit_k_min -14
_diffrn_reflns_limit_l_max 39
_diffrn_reflns_limit_l_min -41
_diffrn_reflns_number 160551
_diffrn_reflns_point_group_measured_fraction_full 1.000
_diffrn_reflns_point_group_measured_fraction_max 0.992
_diffrn_reflns_theta_full 67.684
_diffrn_reflns_theta_max 76.095
_diffrn_reflns_theta_min 2.688
_diffrn_source 'Rotating-anode X-ray tube'
_diffrn_source_type 'Rigaku (Cu) X-ray Source'
_exptl_absorpt_coefficient_mu 0.703
_exptl_absorpt_correction_T_max 1.00000
_exptl_absorpt_correction_T_min 0.67894
_exptl_absorpt_correction_type multi-scan
_exptl_absorpt_process_details
;
CrysAlisPro 1.171.44.118a (Rigaku Oxford Diffraction, 2025)
Empirical absorption correction using spherical harmonics,
implemented in SCALE3 ABSPACK scaling algorithm.
;
_exptl_crystal_colour 'clear colourless'
_exptl_crystal_colour_lustre clear
_exptl_crystal_colour_primary colourless
_exptl_crystal_density_diffrn 1.074
_exptl_crystal_description plank
_exptl_crystal_F_000 4737
_exptl_crystal_recrystallization_method 'Re-crystallisation from solvent: toluene'
_exptl_crystal_size_max 0.38
_exptl_crystal_size_mid 0.07
_exptl_crystal_size_min 0.05
_refine_diff_density_max 0.386
_refine_diff_density_min -0.405
_refine_diff_density_rms 0.049
_refine_ls_extinction_method none
_refine_ls_goodness_of_fit_ref 1.069
_refine_ls_hydrogen_treatment mixed
_refine_ls_matrix_type full
_refine_ls_number_parameters 755
_refine_ls_number_reflns 13972
_refine_ls_number_restraints 19
_refine_ls_restrained_S_all 1.069
_refine_ls_R_factor_all 0.0572
_refine_ls_R_factor_gt 0.0528
_refine_ls_shift/su_max 0.001
_refine_ls_shift/su_mean 0.000
_refine_ls_structure_factor_coef Fsqd
_refine_ls_weighting_details 'w=1/[\s^2^(Fo^2^)+(0.0615P)^2^+19.0183P] where P=(Fo^2^+2Fc^2^)/3'
_refine_ls_weighting_scheme calc
_refine_ls_wR_factor_gt 0.1421
_refine_ls_wR_factor_ref 0.1450
_reflns_Friedel_coverage 0.000
_reflns_number_gt 12618
_reflns_number_total 13972
_reflns_threshold_expression 'I > 2\s(I)'
_cod_data_source_file d6dt00276e3.cif
_cod_data_source_block dippAm24XylAlH2_9-Al
_cod_depositor_comments 'Adding full bibliography for 7720566--7720581.cif.'
_cod_database_code 7720580
_shelx_shelxl_version_number 2019/3
_chemical_oxdiff_formula 'C73 H98 Al2 N4'
_shelx_space_group_comment
;
The symmetry employed for this shelxl refinement is uniquely defined
by the following loop, which should always be used as a source of
symmetry information in preference to the above space-group names.
They are only intended as comments.
;
_cell_oxdiff_angle_alpha 90.0432(7)
_cell_oxdiff_angle_beta 90.3476(7)
_cell_oxdiff_angle_gamma 90.0005(7)
_cell_oxdiff_length_a 31.6840(3)
_cell_oxdiff_length_b 12.94436(11)
_cell_oxdiff_length_c 32.8678(2)
_cell_oxdiff_measurement_reflns_used 41821
_cell_oxdiff_volume 13479.8(2)
_shelx_estimated_absorpt_t_max 0.966
_shelx_estimated_absorpt_t_min 0.776
_diffrn_oxdiff_digest_od_ed
;

;
_diffrn_oxdiff_measurement_exp_name exp_48_DVT-393_full_exp.par
_olex2_refinement_description
;
1. Fixed Uiso
 At 1.2 times of:
  All C(H) groups
 At 1.5 times of:
  All C(H,H,H) groups, All O(H) groups
2. Restrained distances
 O1-H1
 0.87 with sigma of 0.01
 O2-H2
 0.87 with sigma of 0.01
 Al1-H1
 2.640377 with sigma of 0.02
 Al2-H2
 2.611386 with sigma of 0.02
 C70A-C71A \\sim C70-C71
 with sigma of 0.02
 C70A-C69A \\sim C70-C69
 with sigma of 0.02
 C67A-C68A \\sim C67-C68
 with sigma of 0.02
 C67A-C72A \\sim C67-C72
 with sigma of 0.02
 C67A-C73A \\sim C67-C73
 with sigma of 0.02
 C71A-C72A \\sim C71-C72
 with sigma of 0.02
 C68A-C69A \\sim C68-C69
 with sigma of 0.02
 C70A-C68A \\sim C70-C68
 with sigma of 0.04
 C70A-C72A \\sim C70-C72
 with sigma of 0.04
 C67A-C71A \\sim C67-C71
 with sigma of 0.04
 C67A-C69A \\sim C67-C69
 with sigma of 0.04
 C71A-C69A \\sim C71-C69
 with sigma of 0.04
 C68A-C72A \\sim C68-C72
 with sigma of 0.04
 C68A-C73A \\sim C68-C73
 with sigma of 0.04
 C72A-C73A \\sim C72-C73
 with sigma of 0.04
3. Uiso/Uaniso restraints and constraints
Uanis(C73A) = Uanis(C70A) = Uanis(C71A) = Uanis(C69A) = Uanis(C72A) =
Uanis(C68A) = Uanis(C67A) = Uanis(C73) = Uanis(C67) = Uanis(C68) = Uanis(C72) =
Uanis(C69) = Uanis(C71) = Uanis(C70)
Uanis(O2) = Uanis(O1)
4. Others
 Sof(C73)=Sof(H73D)=Sof(H73E)=Sof(H73F)=Sof(C67)=Sof(C68)=Sof(H68)=Sof(C69)=
 Sof(H69)=Sof(C70)=Sof(H70)=Sof(C71)=Sof(H71)=Sof(C72)=Sof(H72)=1-FVAR(1)
 Sof(C70A)=Sof(H70A)=Sof(C67A)=Sof(C71A)=Sof(H71A)=Sof(C68A)=Sof(H68A)=
 Sof(C69A)=Sof(H69A)=Sof(C72A)=Sof(H72A)=Sof(C73A)=Sof(H73A)=Sof(H73B)=
 Sof(H73C)=FVAR(1)
 Sof(HB)=Sof(HC)=1-FVAR(2)
 Sof(O1)=Sof(H1)=Sof(O2)=Sof(H2)=FVAR(2)
5.a Ternary CH refined with riding coordinates:
 C61(H61), C19(H19), C52(H52), C64(H64), C16(H16), C31(H31), C28(H28), C49(H49)
5.b Aromatic/amide H refined with riding coordinates:
 C39(H39), C40(H40), C3(H3), C12(H12), C37(H37), C57(H57), C6(H6), C4(H4),
 C14(H14), C13(H13), C59(H59), C24(H24), C58(H58), C26(H26), C25(H25), C47(H47),
  C45(H45), C46(H46), C70A(H70A), C71A(H71A), C68A(H68A), C69A(H69A),
 C72A(H72A), C68(H68), C69(H69), C70(H70), C71(H71), C72(H72)
5.c Idealised Me refined as rotating group:
 C41(H41A,H41B,H41C), C42(H42A,H42B,H42C), C20(H20A,H20B,H20C), C21(H21A,H21B,
 H21C), C9(H9A,H9B,H9C), C54(H54A,H54B,H54C), C18(H18A,H18B,H18C), C65(H65A,
 H65B,H65C), C66(H66A,H66B,H66C), C63(H63A,H63B,H63C), C30(H30A,H30B,H30C),
 C62(H62A,H62B,H62C), C51(H51A,H51B,H51C), C53(H53A,H53B,H53C), C8(H8A,H8B,H8C),
  C33(H33A,H33B,H33C), C50(H50A,H50B,H50C), C32(H32A,H32B,H32C), C17(H17A,H17B,
 H17C), C29(H29A,H29B,H29C), C73A(H73A,H73B,H73C), C73(H73D,H73E,H73F)
;
_olex2_submission_special_instructions 'No special instructions were received'
_oxdiff_exptl_absorpt_empirical_details
;
Empirical correction (ABSPACK) includes:
- Absorption correction using spherical harmonics
- Frame scaling
;
_oxdiff_exptl_absorpt_empirical_full_max 5.161
_oxdiff_exptl_absorpt_empirical_full_min 0.394

loop_
_space_group_symop_operation_xyz
'x, y, z'
'-x+1/2, y, -z'
'x+1/2, y+1/2, z+1/2'
'-x+1, y+1/2, -z+1/2'
'-x, -y, -z'
'x-1/2, -y, z'
'-x+1/2, -y+1/2, -z+1/2'
'x, -y+1/2, z+1/2'

loop_
_atom_site_label
_atom_site_type_symbol
_atom_site_fract_x
_atom_site_fract_y
_atom_site_fract_z
_atom_site_U_iso_or_equiv
_atom_site_adp_type
_atom_site_occupancy
_atom_site_site_symmetry_order
_atom_site_calc_flag
_atom_site_refinement_flags_posn
_atom_site_refinement_flags_adp
_atom_site_refinement_flags_occupancy
_atom_site_disorder_assembly
_atom_site_disorder_group
Al2 Al 0.72716(2) 0.66670(4) 0.23746(2) 0.02333(12) Uani 1 1 d D . . . .
Al1 Al 0.51975(2) 0.48397(4) 0.46426(2) 0.02333(11) Uani 1 1 d D . . . .
N1 N 0.55740(4) 0.36990(10) 0.47226(4) 0.0223(3) Uani 1 1 d . . . . .
N4 N 0.73579(4) 0.55530(10) 0.19652(4) 0.0229(3) Uani 1 1 d . . . . .
N3 N 0.70130(4) 0.69920(10) 0.18606(4) 0.0231(3) Uani 1 1 d . . . . .
N2 N 0.57728(4) 0.51505(10) 0.44439(4) 0.0225(3) Uani 1 1 d . . . . .
C1 C 0.58997(5) 0.42068(12) 0.45557(4) 0.0219(3) Uani 1 1 d . . . . .
C2 C 0.63315(5) 0.37800(12) 0.45047(5) 0.0233(3) Uani 1 1 d . . . . .
C10 C 0.55720(5) 0.26588(12) 0.48660(5) 0.0231(3) Uani 1 1 d . . . . .
C34 C 0.71394(5) 0.60954(12) 0.16926(5) 0.0222(3) Uani 1 1 d . . . . .
C11 C 0.54124(5) 0.18856(13) 0.46044(5) 0.0266(3) Uani 1 1 d . . . . .
C35 C 0.70432(5) 0.57718(12) 0.12669(5) 0.0229(3) Uani 1 1 d . . . . .
C43 C 0.67433(5) 0.77262(12) 0.16620(5) 0.0254(3) Uani 1 1 d . . . . .
C39 C 0.65218(6) 0.53584(13) 0.07504(5) 0.0259(3) Uani 1 1 d . . . . .
H39 H 0.623451 0.532876 0.066695 0.031 Uiso 1 1 calc R U . . .
C22 C 0.59858(5) 0.58013(12) 0.41631(5) 0.0240(3) Uani 1 1 d . . . . .
C56 C 0.71293(6) 0.37448(13) 0.18755(5) 0.0266(3) Uani 1 1 d . . . . .
C23 C 0.60626(5) 0.68355(13) 0.42733(5) 0.0281(3) Uani 1 1 d . . . . .
C40 C 0.66248(5) 0.57318(12) 0.11340(5) 0.0245(3) Uani 1 1 d . . . . .
H40 H 0.640676 0.596384 0.130897 0.029 Uiso 1 1 calc R U . . .
C38 C 0.68368(6) 0.50268(13) 0.04870(5) 0.0277(3) Uani 1 1 d . . . . .
C60 C 0.78768(6) 0.41630(13) 0.19760(5) 0.0279(3) Uani 1 1 d . . . . .
C55 C 0.74550(5) 0.44800(12) 0.19272(5) 0.0242(3) Uani 1 1 d . . . . .
C3 C 0.63826(5) 0.28224(13) 0.43129(5) 0.0267(3) Uani 1 1 d . . . . .
H3 H 0.614008 0.244003 0.423272 0.032 Uiso 1 1 calc R U . . .
C7 C 0.66891(5) 0.43182(13) 0.46433(5) 0.0263(3) Uani 1 1 d . . . . .
C12 C 0.53995(6) 0.08686(13) 0.47463(6) 0.0306(4) Uani 1 1 d . . . . .
H12 H 0.530066 0.033518 0.457163 0.037 Uiso 1 1 calc R U . . .
C61 C 0.66663(6) 0.40313(13) 0.19054(5) 0.0275(3) Uani 1 1 d . . . . .
H61 H 0.664038 0.477826 0.183181 0.033 Uiso 1 1 calc R U . . .
C37 C 0.72528(6) 0.51308(13) 0.06149(5) 0.0284(4) Uani 1 1 d . . . . .
H37 H 0.747049 0.494394 0.043135 0.034 Uiso 1 1 calc R U . . .
C57 C 0.72431(7) 0.27033(14) 0.18439(6) 0.0344(4) Uani 1 1 d . . . . .
H57 H 0.702904 0.219948 0.180291 0.041 Uiso 1 1 calc R U . . .
C36 C 0.73676(5) 0.54954(13) 0.09987(5) 0.0258(3) Uani 1 1 d . . . . .
C48 C 0.63147(6) 0.77411(13) 0.17692(5) 0.0282(3) Uani 1 1 d . . . . .
C19 C 0.58603(6) 0.32420(13) 0.55602(5) 0.0289(4) Uani 1 1 d . . . . .
H19 H 0.579639 0.393700 0.544221 0.035 Uiso 1 1 calc R U . . .
C6 C 0.70843(6) 0.38946(15) 0.45632(5) 0.0310(4) Uani 1 1 d . . . . .
H6 H 0.732810 0.425811 0.465287 0.037 Uiso 1 1 calc R U . . .
C41 C 0.78277(6) 0.56015(15) 0.11034(5) 0.0323(4) Uani 1 1 d . . . . .
H41A H 0.786536 0.616443 0.129957 0.049 Uiso 1 1 calc R U . . .
H41B H 0.798734 0.575506 0.085612 0.049 Uiso 1 1 calc R U . . .
H41C H 0.793042 0.495415 0.122263 0.049 Uiso 1 1 calc R U . . .
C4 C 0.67791(6) 0.24233(14) 0.42380(5) 0.0310(4) Uani 1 1 d . . . . .
H4 H 0.680656 0.177683 0.410388 0.037 Uiso 1 1 calc R U . . .
C15 C 0.56958(5) 0.24265(12) 0.52668(5) 0.0249(3) Uani 1 1 d . . . . .
C27 C 0.60820(5) 0.54471(14) 0.37692(5) 0.0283(4) Uani 1 1 d . . . . .
C14 C 0.56710(6) 0.14001(13) 0.53944(6) 0.0297(4) Uani 1 1 d . . . . .
H14 H 0.575382 0.122774 0.566412 0.036 Uiso 1 1 calc R U . . .
C13 C 0.55286(6) 0.06282(13) 0.51373(6) 0.0324(4) Uani 1 1 d . . . . .
H13 H 0.551943 -0.006714 0.522938 0.039 Uiso 1 1 calc R U . . .
C52 C 0.61345(6) 0.70148(14) 0.20905(6) 0.0309(4) Uani 1 1 d . . . . .
H52 H 0.634139 0.643990 0.213062 0.037 Uiso 1 1 calc R U . . .
C64 C 0.82227(6) 0.49149(14) 0.21014(5) 0.0306(4) Uani 1 1 d . . . . .
H64 H 0.812205 0.562987 0.203866 0.037 Uiso 1 1 calc R U . . .
C5 C 0.71385(6) 0.29635(15) 0.43580(6) 0.0326(4) Uani 1 1 d . . . . .
C16 C 0.52361(6) 0.21399(14) 0.41850(5) 0.0332(4) Uani 1 1 d . . . . .
H16 H 0.535224 0.282782 0.410410 0.040 Uiso 1 1 calc R U . . .
C59 C 0.79711(7) 0.31139(14) 0.19415(6) 0.0349(4) Uani 1 1 d . . . . .
H59 H 0.825589 0.289257 0.196724 0.042 Uiso 1 1 calc R U . . .
C42 C 0.67323(6) 0.45666(15) 0.00767(5) 0.0342(4) Uani 1 1 d . . . . .
H42A H 0.642888 0.442454 0.006044 0.051 Uiso 1 1 calc R U . . .
H42B H 0.688976 0.392149 0.004123 0.051 Uiso 1 1 calc R U . . .
H42C H 0.681048 0.505513 -0.013782 0.051 Uiso 1 1 calc R U . . .
C20 C 0.63387(6) 0.31465(15) 0.56072(6) 0.0346(4) Uani 1 1 d . . . . .
H20A H 0.640880 0.246488 0.571832 0.052 Uiso 1 1 calc R U . . .
H20B H 0.644201 0.368419 0.579247 0.052 Uiso 1 1 calc R U . . .
H20C H 0.647205 0.322923 0.534087 0.052 Uiso 1 1 calc R U . . .
C44 C 0.69064(6) 0.84197(14) 0.13742(5) 0.0313(4) Uani 1 1 d . . . . .
C24 C 0.62664(6) 0.74779(15) 0.39944(6) 0.0360(4) Uani 1 1 d . . . . .
H24 H 0.632274 0.817588 0.406570 0.043 Uiso 1 1 calc R U . . .
C31 C 0.59293(6) 0.44083(14) 0.36101(5) 0.0326(4) Uani 1 1 d . . . . .
H31 H 0.584389 0.398362 0.385009 0.039 Uiso 1 1 calc R U . . .
C21 C 0.56440(6) 0.31687(15) 0.59754(5) 0.0340(4) Uani 1 1 d . . . . .
H21A H 0.533868 0.325549 0.594017 0.051 Uiso 1 1 calc R U . . .
H21B H 0.575305 0.371246 0.615479 0.051 Uiso 1 1 calc R U . . .
H21C H 0.570197 0.249127 0.609654 0.051 Uiso 1 1 calc R U . . .
C9 C 0.66645(6) 0.53031(14) 0.48851(6) 0.0330(4) Uani 1 1 d . . . . .
H9A H 0.666267 0.589515 0.469927 0.050 Uiso 1 1 calc R U . . .
H9B H 0.690963 0.535109 0.506724 0.050 Uiso 1 1 calc R U . . .
H9C H 0.640521 0.530471 0.504635 0.050 Uiso 1 1 calc R U . . .
C58 C 0.76585(7) 0.23905(14) 0.18708(6) 0.0394(4) Uani 1 1 d . . . . .
H58 H 0.772927 0.168147 0.184085 0.047 Uiso 1 1 calc R U . . .
C28 C 0.58984(6) 0.72691(13) 0.46731(6) 0.0321(4) Uani 1 1 d . . . . .
H28 H 0.584314 0.667628 0.486052 0.038 Uiso 1 1 calc R U . . .
C26 C 0.62910(6) 0.61179(16) 0.35056(6) 0.0367(4) Uani 1 1 d . . . . .
H26 H 0.636874 0.588061 0.324297 0.044 Uiso 1 1 calc R U . . .
C25 C 0.63872(6) 0.71175(17) 0.36181(6) 0.0410(5) Uani 1 1 d . . . . .
H25 H 0.653605 0.755594 0.343682 0.049 Uiso 1 1 calc R U . . .
C47 C 0.60492(6) 0.84498(15) 0.15747(6) 0.0359(4) Uani 1 1 d . . . . .
H47 H 0.575936 0.847966 0.164638 0.043 Uiso 1 1 calc R U . . .
C49 C 0.73711(6) 0.84753(15) 0.12665(6) 0.0364(4) Uani 1 1 d . . . . .
H49 H 0.752306 0.794286 0.143209 0.044 Uiso 1 1 calc R U . . .
C54 C 0.60891(7) 0.75747(17) 0.24972(6) 0.0408(4) Uani 1 1 d . . . . .
H54A H 0.636609 0.782474 0.258750 0.061 Uiso 1 1 calc R U . . .
H54B H 0.597553 0.709686 0.270029 0.061 Uiso 1 1 calc R U . . .
H54C H 0.589645 0.816169 0.246450 0.061 Uiso 1 1 calc R U . . .
C18 C 0.47574(7) 0.22432(17) 0.42028(6) 0.0407(4) Uani 1 1 d . . . . .
H18A H 0.463323 0.157633 0.427708 0.061 Uiso 1 1 calc R U . . .
H18B H 0.464936 0.245738 0.393597 0.061 Uiso 1 1 calc R U . . .
H18C H 0.468186 0.276215 0.440692 0.061 Uiso 1 1 calc R U . . .
C45 C 0.66240(7) 0.90973(15) 0.11821(6) 0.0405(5) Uani 1 1 d . . . . .
H45 H 0.672630 0.955856 0.098056 0.049 Uiso 1 1 calc R U . . .
C65 C 0.82885(7) 0.48353(16) 0.25626(6) 0.0398(4) Uani 1 1 d . . . . .
H65A H 0.838498 0.413762 0.263218 0.060 Uiso 1 1 calc R U . . .
H65B H 0.802145 0.497709 0.270097 0.060 Uiso 1 1 calc R U . . .
H65C H 0.850107 0.534014 0.264960 0.060 Uiso 1 1 calc R U . . .
C66 C 0.86406(6) 0.47486(17) 0.18795(7) 0.0426(5) Uani 1 1 d . . . . .
H66A H 0.884084 0.529049 0.195867 0.064 Uiso 1 1 calc R U . . .
H66B H 0.859189 0.477722 0.158509 0.064 Uiso 1 1 calc R U . . .
H66C H 0.875670 0.407146 0.195277 0.064 Uiso 1 1 calc R U . . .
C63 C 0.65245(6) 0.39173(17) 0.23464(6) 0.0385(4) Uani 1 1 d . . . . .
H63A H 0.654505 0.319079 0.242810 0.058 Uiso 1 1 calc R U . . .
H63B H 0.623141 0.414979 0.237132 0.058 Uiso 1 1 calc R U . . .
H63C H 0.670609 0.433813 0.252285 0.058 Uiso 1 1 calc R U . . .
C30 C 0.54784(7) 0.78197(15) 0.45913(7) 0.0397(4) Uani 1 1 d . . . . .
H30A H 0.552640 0.841570 0.441361 0.059 Uiso 1 1 calc R U . . .
H30B H 0.535834 0.805510 0.484934 0.059 Uiso 1 1 calc R U . . .
H30C H 0.528169 0.734048 0.445858 0.059 Uiso 1 1 calc R U . . .
C46 C 0.62032(7) 0.91104(16) 0.12781(7) 0.0429(5) Uani 1 1 d . . . . .
H46 H 0.601731 0.957190 0.114161 0.052 Uiso 1 1 calc R U . . .
C62 C 0.63766(7) 0.34262(16) 0.16196(6) 0.0419(5) Uani 1 1 d . . . . .
H62A H 0.648317 0.347496 0.134092 0.063 Uiso 1 1 calc R U . . .
H62B H 0.609100 0.371512 0.163080 0.063 Uiso 1 1 calc R U . . .
H62C H 0.636965 0.269989 0.170352 0.063 Uiso 1 1 calc R U . . .
C51 C 0.75543(7) 0.95327(16) 0.13781(7) 0.0449(5) Uani 1 1 d . . . . .
H51A H 0.740658 1.007181 0.122388 0.067 Uiso 1 1 calc R U . . .
H51B H 0.785547 0.954816 0.131175 0.067 Uiso 1 1 calc R U . . .
H51C H 0.751827 0.965532 0.167003 0.067 Uiso 1 1 calc R U . . .
C53 C 0.57130(7) 0.65316(18) 0.19644(7) 0.0438(5) Uani 1 1 d . . . . .
H53A H 0.549550 0.706921 0.195231 0.066 Uiso 1 1 calc R U . . .
H53B H 0.563213 0.600632 0.216399 0.066 Uiso 1 1 calc R U . . .
H53C H 0.574147 0.620986 0.169606 0.066 Uiso 1 1 calc R U . . .
C70A C 0.46882(12) 0.1441(2) 0.66566(11) 0.0439(3) Uani 0.826(2) 1 d D . P A 1
H70A H 0.450012 0.111083 0.647179 0.053 Uiso 0.826(2) 1 calc R U P A 1
C8 C 0.75758(6) 0.25664(18) 0.42698(7) 0.0455(5) Uani 1 1 d . . . . .
H8A H 0.774154 0.311233 0.413973 0.068 Uiso 1 1 calc R U . . .
H8B H 0.755680 0.196900 0.408748 0.068 Uiso 1 1 calc R U . . .
H8C H 0.771327 0.235971 0.452488 0.068 Uiso 1 1 calc R U . . .
C33 C 0.55352(8) 0.45694(17) 0.33440(7) 0.0486(5) Uani 1 1 d . . . . .
H33A H 0.531972 0.493657 0.350050 0.073 Uiso 1 1 calc R U . . .
H33B H 0.542438 0.389688 0.325765 0.073 Uiso 1 1 calc R U . . .
H33C H 0.560982 0.497762 0.310378 0.073 Uiso 1 1 calc R U . . .
C50 C 0.74482(8) 0.82324(18) 0.08162(7) 0.0479(5) Uani 1 1 d . . . . .
H50A H 0.731479 0.757212 0.074662 0.072 Uiso 1 1 calc R U . . .
H50B H 0.775245 0.818772 0.076696 0.072 Uiso 1 1 calc R U . . .
H50C H 0.732659 0.878219 0.064743 0.072 Uiso 1 1 calc R U . . .
C67A C 0.52385(9) 0.2409(3) 0.72032(9) 0.0439(3) Uani 0.826(2) 1 d D . P A 1
C32 C 0.62691(9) 0.38110(18) 0.33835(7) 0.0518(6) Uani 1 1 d . . . . .
H32A H 0.633711 0.417153 0.312997 0.078 Uiso 1 1 calc R U . . .
H32B H 0.616580 0.311509 0.332068 0.078 Uiso 1 1 calc R U . . .
H32C H 0.652305 0.376218 0.355393 0.078 Uiso 1 1 calc R U . . .
C71A C 0.49065(9) 0.0866(2) 0.69421(9) 0.0439(3) Uani 0.826(2) 1 d D . P A 1
H71A H 0.486903 0.013840 0.695320 0.053 Uiso 0.826(2) 1 calc R U P A 1
C17 C 0.53632(8) 0.13598(19) 0.38557(7) 0.0494(5) Uani 1 1 d . . . . .
H17A H 0.567031 0.126897 0.385976 0.074 Uiso 1 1 calc R U . . .
H17B H 0.527440 0.161741 0.358827 0.074 Uiso 1 1 calc R U . . .
H17C H 0.522608 0.069506 0.390886 0.074 Uiso 1 1 calc R U . . .
C68A C 0.50216(9) 0.2980(2) 0.69138(9) 0.0439(3) Uani 0.826(2) 1 d D . P A 1
H68A H 0.506189 0.370616 0.690103 0.053 Uiso 0.826(2) 1 calc R U P A 1
C69A C 0.47452(9) 0.2505(2) 0.66408(9) 0.0439(3) Uani 0.826(2) 1 d D . P A 1
H69A H 0.459642 0.290629 0.644512 0.053 Uiso 0.826(2) 1 calc R U P A 1
C29 C 0.62082(8) 0.79993(18) 0.48836(8) 0.0532(6) Uani 1 1 d . . . . .
H29A H 0.648640 0.767078 0.490058 0.080 Uiso 1 1 calc R U . . .
H29B H 0.610759 0.815471 0.515826 0.080 Uiso 1 1 calc R U . . .
H29C H 0.622951 0.864137 0.472705 0.080 Uiso 1 1 calc R U . . .
C72A C 0.51807(9) 0.1348(2) 0.72133(9) 0.0439(3) Uani 0.826(2) 1 d D . P A 1
H72A H 0.533041 0.094560 0.740788 0.053 Uiso 0.826(2) 1 calc R U P A 1
C73A C 0.55300(9) 0.2933(2) 0.74977(8) 0.0439(3) Uani 0.826(2) 1 d D . P A 1
H73A H 0.564647 0.355681 0.737214 0.066 Uiso 0.826(2) 1 calc R U P A 1
H73B H 0.576059 0.246218 0.757055 0.066 Uiso 0.826(2) 1 calc R U P A 1
H73C H 0.537383 0.312239 0.774315 0.066 Uiso 0.826(2) 1 calc R U P A 1
H H 0.7024(6) 0.6096(15) 0.2723(6) 0.024(5) Uiso 1 1 d . . . . .
HA H 0.4916(6) 0.4891(16) 0.4280(6) 0.030(5) Uiso 1 1 d . . . . .
O1 O 0.5218(11) 0.5786(18) 0.5023(8) 0.078(6) Uani 0.132(6) 1 d D . P B 2
H1 H 0.526(8) 0.622(15) 0.522(5) 0.116 Uiso 0.132(6) 1 d D U P B 2
O2 O 0.7820(10) 0.7018(16) 0.2455(8) 0.078(6) Uani 0.132(6) 1 d D . P B 2
H2 H 0.804(3) 0.741(15) 0.241(7) 0.116 Uiso 0.132(6) 1 d D U P B 2
C73 C 0.5394(4) 0.3814(8) 0.7127(4) 0.0439(3) Uani 0.174(2) 1 d D . P A 2
H73D H 0.569282 0.378689 0.705168 0.066 Uiso 0.174(2) 1 calc R U P A 2
H73E H 0.536910 0.404443 0.740971 0.066 Uiso 0.174(2) 1 calc R U P A 2
H73F H 0.524537 0.429946 0.694786 0.066 Uiso 0.174(2) 1 calc R U P A 2
C67 C 0.5203(4) 0.2758(9) 0.7083(4) 0.0439(3) Uani 0.174(2) 1 d D . P A 2
C68 C 0.4919(4) 0.2649(9) 0.6763(4) 0.0439(3) Uani 0.174(2) 1 d D . P A 2
H68 H 0.485739 0.322927 0.659568 0.053 Uiso 0.174(2) 1 calc R U P A 2
C69 C 0.4717(6) 0.1685(10) 0.6678(5) 0.0439(3) Uani 0.174(2) 1 d D . P A 2
H69 H 0.455525 0.159319 0.643723 0.053 Uiso 0.174(2) 1 calc R U P A 2
C70 C 0.4764(4) 0.0868(11) 0.6962(4) 0.0439(3) Uani 0.174(2) 1 d D . P A 2
H70 H 0.460719 0.024516 0.693759 0.053 Uiso 0.174(2) 1 calc R U P A 2
C71 C 0.5051(4) 0.1023(9) 0.7275(4) 0.0439(3) Uani 0.174(2) 1 d D . P A 2
H71 H 0.510244 0.046869 0.745859 0.053 Uiso 0.174(2) 1 calc R U P A 2
C72 C 0.5265(4) 0.1938(10) 0.7337(4) 0.0439(3) Uani 0.174(2) 1 d D . P A 2
H72 H 0.545803 0.199722 0.755763 0.053 Uiso 0.174(2) 1 calc R U P A 2
HB H 0.7691(10) 0.691(3) 0.2465(12) 0.022(9) Uiso 0.868(6) 1 d . . P B 1
HC H 0.5120(14) 0.573(4) 0.4962(14) 0.039(13) Uiso 0.868(6) 1 d . . P B 1

loop_
_atom_site_aniso_label
_atom_site_aniso_U_11
_atom_site_aniso_U_22
_atom_site_aniso_U_33
_atom_site_aniso_U_23
_atom_site_aniso_U_13
_atom_site_aniso_U_12
Al2 0.0326(3) 0.0187(2) 0.0187(2) -0.00254(17) -0.00195(18) 0.00081(18)
Al1 0.0281(2) 0.0184(2) 0.0236(2) 0.00005(17) 0.00348(18) 0.00170(18)
N1 0.0283(7) 0.0174(6) 0.0212(6) 0.0009(5) 0.0020(5) 0.0007(5)
N4 0.0322(7) 0.0169(6) 0.0196(6) -0.0013(5) -0.0016(5) 0.0013(5)
N3 0.0320(7) 0.0176(6) 0.0196(6) -0.0005(5) -0.0015(5) 0.0024(5)
N2 0.0304(7) 0.0180(6) 0.0191(6) -0.0002(5) 0.0035(5) 0.0007(5)
C1 0.0297(8) 0.0205(7) 0.0154(7) -0.0028(6) 0.0007(6) -0.0015(6)
C2 0.0284(8) 0.0225(8) 0.0190(7) 0.0037(6) 0.0012(6) 0.0016(6)
C10 0.0255(8) 0.0172(7) 0.0265(8) 0.0013(6) 0.0041(6) 0.0007(6)
C34 0.0277(8) 0.0186(7) 0.0202(7) 0.0002(6) 0.0016(6) -0.0025(6)
C11 0.0285(8) 0.0222(8) 0.0290(8) -0.0025(6) 0.0032(6) 0.0000(6)
C35 0.0340(8) 0.0169(7) 0.0178(7) 0.0019(6) 0.0003(6) -0.0010(6)
C43 0.0347(9) 0.0189(7) 0.0225(8) -0.0025(6) -0.0041(6) 0.0030(6)
C39 0.0331(9) 0.0236(8) 0.0211(8) 0.0025(6) -0.0030(6) -0.0014(6)
C22 0.0258(8) 0.0221(8) 0.0240(8) 0.0046(6) 0.0015(6) 0.0013(6)
C56 0.0418(9) 0.0209(8) 0.0173(7) -0.0004(6) 0.0016(6) -0.0008(7)
C23 0.0288(8) 0.0236(8) 0.0319(9) 0.0036(7) -0.0005(7) -0.0014(6)
C40 0.0338(9) 0.0200(7) 0.0196(7) 0.0018(6) 0.0014(6) 0.0004(6)
C38 0.0402(9) 0.0240(8) 0.0188(7) 0.0014(6) -0.0003(7) -0.0019(7)
C60 0.0386(9) 0.0224(8) 0.0227(8) -0.0001(6) 0.0016(7) 0.0040(7)
C55 0.0374(9) 0.0178(7) 0.0173(7) -0.0007(6) 0.0011(6) 0.0013(6)
C3 0.0310(8) 0.0238(8) 0.0254(8) 0.0026(6) 0.0015(6) 0.0018(6)
C7 0.0311(8) 0.0274(8) 0.0204(7) 0.0061(6) -0.0006(6) -0.0014(7)
C12 0.0317(9) 0.0195(8) 0.0405(10) -0.0051(7) 0.0014(7) -0.0015(7)
C61 0.0387(9) 0.0237(8) 0.0201(8) 0.0000(6) -0.0003(7) -0.0055(7)
C37 0.0358(9) 0.0290(9) 0.0206(8) -0.0003(6) 0.0050(6) 0.0000(7)
C57 0.0516(11) 0.0198(8) 0.0317(9) -0.0025(7) 0.0032(8) -0.0048(7)
C36 0.0342(9) 0.0214(8) 0.0218(8) 0.0020(6) 0.0016(6) -0.0016(6)
C48 0.0360(9) 0.0220(8) 0.0266(8) -0.0030(6) -0.0031(7) 0.0008(7)
C19 0.0385(9) 0.0226(8) 0.0255(8) 0.0045(6) -0.0039(7) -0.0008(7)
C6 0.0287(8) 0.0367(10) 0.0278(8) 0.0101(7) -0.0025(7) -0.0019(7)
C41 0.0334(9) 0.0375(10) 0.0261(8) -0.0036(7) 0.0029(7) -0.0018(7)
C4 0.0375(9) 0.0260(8) 0.0296(9) 0.0034(7) 0.0053(7) 0.0075(7)
C15 0.0261(8) 0.0208(8) 0.0277(8) 0.0020(6) 0.0011(6) 0.0007(6)
C27 0.0316(8) 0.0295(9) 0.0238(8) 0.0053(7) 0.0019(6) 0.0058(7)
C14 0.0321(9) 0.0233(8) 0.0338(9) 0.0070(7) -0.0019(7) 0.0020(7)
C13 0.0318(9) 0.0184(8) 0.0470(11) 0.0056(7) 0.0009(8) 0.0010(7)
C52 0.0320(9) 0.0288(9) 0.0320(9) 0.0013(7) 0.0010(7) 0.0013(7)
C64 0.0350(9) 0.0260(8) 0.0307(9) -0.0005(7) -0.0016(7) 0.0040(7)
C5 0.0316(9) 0.0354(10) 0.0308(9) 0.0127(7) 0.0036(7) 0.0077(7)
C16 0.0453(10) 0.0272(9) 0.0269(9) -0.0037(7) -0.0003(7) -0.0057(7)
C59 0.0448(10) 0.0251(9) 0.0348(9) -0.0013(7) 0.0020(8) 0.0085(8)
C42 0.0424(10) 0.0392(10) 0.0211(8) -0.0048(7) -0.0008(7) 0.0010(8)
C20 0.0388(10) 0.0367(10) 0.0284(9) 0.0066(7) -0.0044(7) -0.0079(8)
C44 0.0403(10) 0.0235(8) 0.0301(9) 0.0037(7) -0.0004(7) 0.0033(7)
C24 0.0352(9) 0.0271(9) 0.0457(11) 0.0108(8) -0.0013(8) -0.0061(7)
C31 0.0486(11) 0.0298(9) 0.0195(8) -0.0015(7) 0.0016(7) 0.0094(8)
C21 0.0430(10) 0.0310(9) 0.0280(9) 0.0026(7) -0.0020(7) 0.0016(8)
C9 0.0374(9) 0.0312(9) 0.0304(9) -0.0028(7) -0.0061(7) -0.0038(7)
C58 0.0573(12) 0.0190(8) 0.0420(11) -0.0022(7) 0.0027(9) 0.0062(8)
C28 0.0406(10) 0.0197(8) 0.0359(9) -0.0041(7) 0.0015(8) -0.0035(7)
C26 0.0383(10) 0.0455(11) 0.0265(9) 0.0108(8) 0.0070(7) 0.0051(8)
C25 0.0365(10) 0.0456(11) 0.0410(11) 0.0214(9) 0.0056(8) -0.0044(8)
C47 0.0340(9) 0.0304(9) 0.0432(10) 0.0001(8) -0.0035(8) 0.0059(7)
C49 0.0408(10) 0.0305(9) 0.0380(10) 0.0149(8) 0.0036(8) 0.0041(8)
C54 0.0464(11) 0.0436(11) 0.0326(10) -0.0007(8) 0.0029(8) 0.0015(9)
C18 0.0448(11) 0.0398(11) 0.0372(10) 0.0042(8) -0.0102(8) -0.0022(9)
C45 0.0495(12) 0.0302(10) 0.0417(11) 0.0140(8) -0.0018(9) 0.0054(8)
C65 0.0527(12) 0.0319(10) 0.0348(10) -0.0004(8) -0.0074(9) 0.0001(8)
C66 0.0359(10) 0.0444(11) 0.0475(12) -0.0031(9) 0.0001(9) 0.0046(9)
C63 0.0417(10) 0.0482(11) 0.0256(9) 0.0064(8) 0.0034(8) -0.0025(9)
C30 0.0451(11) 0.0292(9) 0.0447(11) 0.0021(8) 0.0090(9) 0.0048(8)
C46 0.0458(11) 0.0333(10) 0.0496(12) 0.0097(9) -0.0085(9) 0.0093(9)
C62 0.0508(12) 0.0374(10) 0.0376(10) -0.0058(8) -0.0088(9) -0.0071(9)
C51 0.0461(12) 0.0357(11) 0.0529(13) 0.0152(9) -0.0001(9) -0.0037(9)
C53 0.0418(11) 0.0451(12) 0.0446(11) 0.0018(9) 0.0015(9) -0.0097(9)
C70A 0.0477(6) 0.0409(6) 0.0430(5) 0.0005(4) -0.0026(4) 0.0047(5)
C8 0.0345(10) 0.0487(12) 0.0535(13) 0.0117(10) 0.0052(9) 0.0108(9)
C33 0.0710(15) 0.0357(11) 0.0389(11) -0.0049(9) -0.0217(10) 0.0067(10)
C50 0.0594(14) 0.0413(12) 0.0433(12) 0.0147(9) 0.0145(10) 0.0072(10)
C67A 0.0477(6) 0.0409(6) 0.0430(5) 0.0005(4) -0.0026(4) 0.0047(5)
C32 0.0790(16) 0.0451(12) 0.0314(10) 0.0009(9) 0.0178(10) 0.0224(11)
C71A 0.0477(6) 0.0409(6) 0.0430(5) 0.0005(4) -0.0026(4) 0.0047(5)
C17 0.0632(14) 0.0500(13) 0.0350(11) -0.0161(9) 0.0000(10) -0.0027(11)
C68A 0.0477(6) 0.0409(6) 0.0430(5) 0.0005(4) -0.0026(4) 0.0047(5)
C69A 0.0477(6) 0.0409(6) 0.0430(5) 0.0005(4) -0.0026(4) 0.0047(5)
C29 0.0565(14) 0.0401(12) 0.0630(15) -0.0226(11) 0.0014(11) -0.0137(10)
C72A 0.0477(6) 0.0409(6) 0.0430(5) 0.0005(4) -0.0026(4) 0.0047(5)
C73A 0.0477(6) 0.0409(6) 0.0430(5) 0.0005(4) -0.0026(4) 0.0047(5)
O1 0.107(16) 0.044(7) 0.082(10) -0.010(5) 0.000(10) -0.018(8)
O2 0.107(16) 0.044(7) 0.082(10) -0.010(5) 0.000(10) -0.018(8)
C73 0.0477(6) 0.0409(6) 0.0430(5) 0.0005(4) -0.0026(4) 0.0047(5)
C67 0.0477(6) 0.0409(6) 0.0430(5) 0.0005(4) -0.0026(4) 0.0047(5)
C68 0.0477(6) 0.0409(6) 0.0430(5) 0.0005(4) -0.0026(4) 0.0047(5)
C69 0.0477(6) 0.0409(6) 0.0430(5) 0.0005(4) -0.0026(4) 0.0047(5)
C70 0.0477(6) 0.0409(6) 0.0430(5) 0.0005(4) -0.0026(4) 0.0047(5)
C71 0.0477(6) 0.0409(6) 0.0430(5) 0.0005(4) -0.0026(4) 0.0047(5)
C72 0.0477(6) 0.0409(6) 0.0430(5) 0.0005(4) -0.0026(4) 0.0047(5)

loop_
_atom_type_symbol
_atom_type_description
_atom_type_scat_dispersion_real
_atom_type_scat_dispersion_imag
_atom_type_scat_source
C C 0.0181 0.0091 'International Tables Vol C Tables 4.2.6.8 and 6.1.1.4'
H H 0.0000 0.0000 'International Tables Vol C Tables 4.2.6.8 and 6.1.1.4'
Al Al 0.2130 0.2455 'International Tables Vol C Tables 4.2.6.8 and 6.1.1.4'
N N 0.0311 0.0180 'International Tables Vol C Tables 4.2.6.8 and 6.1.1.4'
O O 0.0492 0.0322 'International Tables Vol C Tables 4.2.6.8 and 6.1.1.4'

loop_
_exptl_crystal_face_index_h
_exptl_crystal_face_index_k
_exptl_crystal_face_index_l
_exptl_crystal_face_perp_dist
-3 8 -8 0.2357
18 0 -10 0.0439
14 -6 1 0.1087
15 0 15 0.0562
-14 0 -15 0.0123
-9 0 19 0.0219

loop_
_geom_angle_atom_site_label_1
_geom_angle_atom_site_label_2
_geom_angle_atom_site_label_3
_geom_angle
_geom_angle_site_symmetry_1
_geom_angle_site_symmetry_3
_geom_angle_publ_flag
N4 Al2 H 102.8(7) . . ?
N4 Al2 H2 151(5) . 7_665 ?
N4 Al2 HB 100.0(15) . . ?
N3 Al2 N4 67.89(6) . . ?
N3 Al2 H 122.0(7) . . ?
N3 Al2 H2 89(5) . 7_665 ?
N3 Al2 HB 122.5(16) . . ?
H Al2 H2 75(3) . 7_665 ?
H Al2 HB 115.5(17) . . ?
O2 Al2 N4 98.4(8) . . ?
O2 Al2 N4 155.4(8) 7_665 . ?
O2 Al2 N3 118.5(8) . . ?
O2 Al2 N3 89.9(9) 7_665 . ?
O2 Al2 H 119.5(11) . . ?
O2 Al2 H 97.7(11) 7_665 . ?
O2 Al2 O2 82.8(15) . 7_665 ?
HB Al2 H2 107(4) . 7_665 ?
N1 Al1 N2 68.17(6) . . ?
N1 Al1 HA 121.0(8) . . ?
N1 Al1 H1 84(6) . 5_666 ?
N1 Al1 HC 124.7(17) . . ?
N2 Al1 HA 106.0(8) . . ?
N2 Al1 H1 150(5) . 5_666 ?
N2 Al1 HC 102.6(17) . . ?
HA Al1 H1 77(5) . 5_666 ?
HA Al1 HC 114.1(18) . . ?
O1 Al1 N1 114.9(11) . . ?
O1 Al1 N1 91.4(10) 5_666 . ?
O1 Al1 N2 93.6(11) . . ?
O1 Al1 N2 156.7(10) 5_666 . ?
O1 Al1 HA 94.0(12) 5_666 . ?
O1 Al1 HA 124.1(14) . . ?
HC Al1 H1 103(4) . 5_666 ?
C1 N1 Al1 92.64(10) . . ?
C1 N1 C10 126.99(14) . . ?
C10 N1 Al1 140.27(11) . . ?
C34 N4 Al2 90.01(10) . . ?
C34 N4 C55 124.49(13) . . ?
C55 N4 Al2 142.49(11) . . ?
C34 N3 Al2 92.61(10) . . ?
C34 N3 C43 124.24(13) . . ?
C43 N3 Al2 142.80(11) . . ?
C1 N2 Al1 89.98(10) . . ?
C1 N2 C22 125.20(14) . . ?
C22 N2 Al1 140.77(11) . . ?
N1 C1 C2 125.03(14) . . ?
N2 C1 N1 109.20(14) . . ?
N2 C1 C2 125.76(14) . . ?
C3 C2 C1 119.26(15) . . ?
C3 C2 C7 119.35(15) . . ?
C7 C2 C1 121.39(15) . . ?
C11 C10 N1 118.04(14) . . ?
C15 C10 N1 120.67(14) . . ?
C15 C10 C11 121.12(15) . . ?
N4 C34 N3 109.49(13) . . ?
N4 C34 C35 125.96(14) . . ?
N3 C34 C35 124.55(14) . . ?
C10 C11 C16 121.84(15) . . ?
C12 C11 C10 118.40(16) . . ?
C12 C11 C16 119.69(15) . . ?
C40 C35 C34 119.60(14) . . ?
C40 C35 C36 119.45(15) . . ?
C36 C35 C34 120.95(15) . . ?
C48 C43 N3 118.03(15) . . ?
C48 C43 C44 121.31(15) . . ?
C44 C43 N3 120.66(16) . . ?
C40 C39 H39 119.8 . . ?
C40 C39 C38 120.43(16) . . ?
C38 C39 H39 119.8 . . ?
C23 C22 N2 118.56(14) . . ?
C23 C22 C27 120.54(15) . . ?
C27 C22 N2 120.63(15) . . ?
C55 C56 C61 122.23(15) . . ?
C57 C56 C55 118.00(17) . . ?
C57 C56 C61 119.33(16) . . ?
C22 C23 C28 120.87(15) . . ?
C24 C23 C22 118.47(17) . . ?
C24 C23 C28 120.50(16) . . ?
C35 C40 H40 119.5 . . ?
C39 C40 C35 121.08(15) . . ?
C39 C40 H40 119.5 . . ?
C39 C38 C42 121.51(16) . . ?
C37 C38 C39 117.67(15) . . ?
C37 C38 C42 120.82(16) . . ?
C55 C60 C64 121.81(15) . . ?
C59 C60 C55 118.59(17) . . ?
C59 C60 C64 119.37(16) . . ?
C56 C55 N4 120.52(15) . . ?
C60 C55 N4 118.61(15) . . ?
C60 C55 C56 120.66(15) . . ?
C2 C3 H3 119.4 . . ?
C4 C3 C2 121.24(16) . . ?
C4 C3 H3 119.4 . . ?
C2 C7 C9 123.23(16) . . ?
C6 C7 C2 117.90(16) . . ?
C6 C7 C9 118.83(16) . . ?
C11 C12 H12 119.5 . . ?
C13 C12 C11 120.90(16) . . ?
C13 C12 H12 119.5 . . ?
C56 C61 H61 107.4 . . ?
C56 C61 C63 109.11(14) . . ?
C56 C61 C62 114.41(15) . . ?
C63 C61 H61 107.4 . . ?
C62 C61 H61 107.4 . . ?
C62 C61 C63 110.84(16) . . ?
C38 C37 H37 118.3 . . ?
C38 C37 C36 123.35(16) . . ?
C36 C37 H37 118.3 . . ?
C56 C57 H57 119.2 . . ?
C58 C57 C56 121.61(18) . . ?
C58 C57 H57 119.2 . . ?
C35 C36 C41 123.07(15) . . ?
C37 C36 C35 117.81(16) . . ?
C37 C36 C41 119.10(15) . . ?
C43 C48 C52 122.04(15) . . ?
C47 C48 C43 118.34(16) . . ?
C47 C48 C52 119.63(17) . . ?
C15 C19 H19 108.1 . . ?
C15 C19 C20 110.14(15) . . ?
C15 C19 C21 111.63(14) . . ?
C20 C19 H19 108.1 . . ?
C20 C19 C21 110.67(14) . . ?
C21 C19 H19 108.1 . . ?
C7 C6 H6 118.5 . . ?
C5 C6 C7 123.06(17) . . ?
C5 C6 H6 118.5 . . ?
C36 C41 H41A 109.5 . . ?
C36 C41 H41B 109.5 . . ?
C36 C41 H41C 109.5 . . ?
H41A C41 H41B 109.5 . . ?
H41A C41 H41C 109.5 . . ?
H41B C41 H41C 109.5 . . ?
C3 C4 H4 119.8 . . ?
C3 C4 C5 120.33(17) . . ?
C5 C4 H4 119.8 . . ?
C10 C15 C19 122.64(14) . . ?
C14 C15 C10 118.00(15) . . ?
C14 C15 C19 119.35(15) . . ?
C22 C27 C31 122.27(15) . . ?
C26 C27 C22 118.28(17) . . ?
C26 C27 C31 119.18(16) . . ?
C15 C14 H14 119.2 . . ?
C13 C14 C15 121.54(17) . . ?
C13 C14 H14 119.2 . . ?
C12 C13 C14 119.96(16) . . ?
C12 C13 H13 120.0 . . ?
C14 C13 H13 120.0 . . ?
C48 C52 H52 107.6 . . ?
C48 C52 C54 110.51(15) . . ?
C48 C52 C53 113.16(16) . . ?
C54 C52 H52 107.6 . . ?
C54 C52 C53 110.17(16) . . ?
C53 C52 H52 107.6 . . ?
C60 C64 H64 107.9 . . ?
C60 C64 C65 108.60(15) . . ?
C60 C64 C66 113.88(15) . . ?
C65 C64 H64 107.9 . . ?
C66 C64 H64 107.9 . . ?
C66 C64 C65 110.40(16) . . ?
C6 C5 C8 120.29(18) . . ?
C4 C5 C6 118.00(16) . . ?
C4 C5 C8 121.71(18) . . ?
C11 C16 H16 107.4 . . ?
C11 C16 C18 110.17(15) . . ?
C11 C16 C17 113.60(17) . . ?
C18 C16 H16 107.4 . . ?
C18 C16 C17 110.47(17) . . ?
C17 C16 H16 107.4 . . ?
C60 C59 H59 119.3 . . ?
C58 C59 C60 121.30(18) . . ?
C58 C59 H59 119.3 . . ?
C38 C42 H42A 109.5 . . ?
C38 C42 H42B 109.5 . . ?
C38 C42 H42C 109.5 . . ?
H42A C42 H42B 109.5 . . ?
H42A C42 H42C 109.5 . . ?
H42B C42 H42C 109.5 . . ?
C19 C20 H20A 109.5 . . ?
C19 C20 H20B 109.5 . . ?
C19 C20 H20C 109.5 . . ?
H20A C20 H20B 109.5 . . ?
H20A C20 H20C 109.5 . . ?
H20B C20 H20C 109.5 . . ?
C43 C44 C49 123.24(16) . . ?
C45 C44 C43 117.87(17) . . ?
C45 C44 C49 118.89(16) . . ?
C23 C24 H24 119.4 . . ?
C25 C24 C23 121.24(18) . . ?
C25 C24 H24 119.4 . . ?
C27 C31 H31 107.6 . . ?
C27 C31 C33 109.41(15) . . ?
C27 C31 C32 113.11(18) . . ?
C33 C31 H31 107.6 . . ?
C32 C31 H31 107.6 . . ?
C32 C31 C33 111.41(17) . . ?
C19 C21 H21A 109.5 . . ?
C19 C21 H21B 109.5 . . ?
C19 C21 H21C 109.5 . . ?
H21A C21 H21B 109.5 . . ?
H21A C21 H21C 109.5 . . ?
H21B C21 H21C 109.5 . . ?
C7 C9 H9A 109.5 . . ?
C7 C9 H9B 109.5 . . ?
C7 C9 H9C 109.5 . . ?
H9A C9 H9B 109.5 . . ?
H9A C9 H9C 109.5 . . ?
H9B C9 H9C 109.5 . . ?
C57 C58 C59 119.65(17) . . ?
C57 C58 H58 120.2 . . ?
C59 C58 H58 120.2 . . ?
C23 C28 H28 108.1 . . ?
C23 C28 C30 108.67(16) . . ?
C23 C28 C29 113.43(17) . . ?
C30 C28 H28 108.1 . . ?
C29 C28 H28 108.1 . . ?
C29 C28 C30 110.34(17) . . ?
C27 C26 H26 119.3 . . ?
C25 C26 C27 121.45(18) . . ?
C25 C26 H26 119.3 . . ?
C24 C25 C26 119.75(17) . . ?
C24 C25 H25 120.1 . . ?
C26 C25 H25 120.1 . . ?
C48 C47 H47 119.6 . . ?
C46 C47 C48 120.86(18) . . ?
C46 C47 H47 119.6 . . ?
C44 C49 H49 107.8 . . ?
C44 C49 C51 110.71(17) . . ?
C44 C49 C50 112.01(18) . . ?
C51 C49 H49 107.8 . . ?
C51 C49 C50 110.63(17) . . ?
C50 C49 H49 107.8 . . ?
C52 C54 H54A 109.5 . . ?
C52 C54 H54B 109.5 . . ?
C52 C54 H54C 109.5 . . ?
H54A C54 H54B 109.5 . . ?
H54A C54 H54C 109.5 . . ?
H54B C54 H54C 109.5 . . ?
C16 C18 H18A 109.5 . . ?
C16 C18 H18B 109.5 . . ?
C16 C18 H18C 109.5 . . ?
H18A C18 H18B 109.5 . . ?
H18A C18 H18C 109.5 . . ?
H18B C18 H18C 109.5 . . ?
C44 C45 H45 119.2 . . ?
C46 C45 C44 121.53(18) . . ?
C46 C45 H45 119.2 . . ?
C64 C65 H65A 109.5 . . ?
C64 C65 H65B 109.5 . . ?
C64 C65 H65C 109.5 . . ?
H65A C65 H65B 109.5 . . ?
H65A C65 H65C 109.5 . . ?
H65B C65 H65C 109.5 . . ?
C64 C66 H66A 109.5 . . ?
C64 C66 H66B 109.5 . . ?
C64 C66 H66C 109.5 . . ?
H66A C66 H66B 109.5 . . ?
H66A C66 H66C 109.5 . . ?
H66B C66 H66C 109.5 . . ?
C61 C63 H63A 109.5 . . ?
C61 C63 H63B 109.5 . . ?
C61 C63 H63C 109.5 . . ?
H63A C63 H63B 109.5 . . ?
H63A C63 H63C 109.5 . . ?
H63B C63 H63C 109.5 . . ?
C28 C30 H30A 109.5 . . ?
C28 C30 H30B 109.5 . . ?
C28 C30 H30C 109.5 . . ?
H30A C30 H30B 109.5 . . ?
H30A C30 H30C 109.5 . . ?
H30B C30 H30C 109.5 . . ?
C47 C46 H46 120.0 . . ?
C45 C46 C47 120.02(18) . . ?
C45 C46 H46 120.0 . . ?
C61 C62 H62A 109.5 . . ?
C61 C62 H62B 109.5 . . ?
C61 C62 H62C 109.5 . . ?
H62A C62 H62B 109.5 . . ?
H62A C62 H62C 109.5 . . ?
H62B C62 H62C 109.5 . . ?
C49 C51 H51A 109.5 . . ?
C49 C51 H51B 109.5 . . ?
C49 C51 H51C 109.5 . . ?
H51A C51 H51B 109.5 . . ?
H51A C51 H51C 109.5 . . ?
H51B C51 H51C 109.5 . . ?
C52 C53 H53A 109.5 . . ?
C52 C53 H53B 109.5 . . ?
C52 C53 H53C 109.5 . . ?
H53A C53 H53B 109.5 . . ?
H53A C53 H53C 109.5 . . ?
H53B C53 H53C 109.5 . . ?
C71A C70A H70A 120.2 . . ?
C71A C70A C69A 119.6(3) . . ?
C69A C70A H70A 120.2 . . ?
C5 C8 H8A 109.5 . . ?
C5 C8 H8B 109.5 . . ?
C5 C8 H8C 109.5 . . ?
H8A C8 H8B 109.5 . . ?
H8A C8 H8C 109.5 . . ?
H8B C8 H8C 109.5 . . ?
C31 C33 H33A 109.5 . . ?
C31 C33 H33B 109.5 . . ?
C31 C33 H33C 109.5 . . ?
H33A C33 H33B 109.5 . . ?
H33A C33 H33C 109.5 . . ?
H33B C33 H33C 109.5 . . ?
C49 C50 H50A 109.5 . . ?
C49 C50 H50B 109.5 . . ?
C49 C50 H50C 109.5 . . ?
H50A C50 H50B 109.5 . . ?
H50A C50 H50C 109.5 . . ?
H50B C50 H50C 109.5 . . ?
C68A C67A C72A 118.7(3) . . ?
C68A C67A C73A 120.4(3) . . ?
C72A C67A C73A 121.0(3) . . ?
C31 C32 H32A 109.5 . . ?
C31 C32 H32B 109.5 . . ?
C31 C32 H32C 109.5 . . ?
H32A C32 H32B 109.5 . . ?
H32A C32 H32C 109.5 . . ?
H32B C32 H32C 109.5 . . ?
C70A C71A H71A 119.9 . . ?
C70A C71A C72A 120.2(3) . . ?
C72A C71A H71A 119.9 . . ?
C16 C17 H17A 109.5 . . ?
C16 C17 H17B 109.5 . . ?
C16 C17 H17C 109.5 . . ?
H17A C17 H17B 109.5 . . ?
H17A C17 H17C 109.5 . . ?
H17B C17 H17C 109.5 . . ?
C67A C68A H68A 119.5 . . ?
C67A C68A C69A 121.0(3) . . ?
C69A C68A H68A 119.5 . . ?
C70A C69A C68A 119.6(3) . . ?
C70A C69A H69A 120.2 . . ?
C68A C69A H69A 120.2 . . ?
C28 C29 H29A 109.5 . . ?
C28 C29 H29B 109.5 . . ?
C28 C29 H29C 109.5 . . ?
H29A C29 H29B 109.5 . . ?
H29A C29 H29C 109.5 . . ?
H29B C29 H29C 109.5 . . ?
C67A C72A C71A 120.8(3) . . ?
C67A C72A H72A 119.6 . . ?
C71A C72A H72A 119.6 . . ?
C67A C73A H73A 109.5 . . ?
C67A C73A H73B 109.5 . . ?
C67A C73A H73C 109.5 . . ?
H73A C73A H73B 109.5 . . ?
H73A C73A H73C 109.5 . . ?
H73B C73A H73C 109.5 . . ?
Al1 O1 Al1 95.3(11) . 5_666 ?
Al1 O1 H1 172(10) . . ?
Al1 O1 H1 87(10) 5_666 . ?
Al2 O2 Al2 97.2(15) . 7_665 ?
Al2 O2 H2 151(7) . . ?
Al2 O2 H2 69(10) 7_665 . ?
H73D C73 H73E 109.5 . . ?
H73D C73 H73F 109.5 . . ?
H73E C73 H73F 109.5 . . ?
C67 C73 H73D 109.5 . . ?
C67 C73 H73E 109.5 . . ?
C67 C73 H73F 109.5 . . ?
C68 C67 C73 115.1(12) . . ?
C72 C67 C73 126.3(12) . . ?
C72 C67 C68 118.4(10) . . ?
C67 C68 H68 119.2 . . ?
C67 C68 C69 121.5(12) . . ?
C69 C68 H68 119.2 . . ?
C68 C69 H69 120.7 . . ?
C70 C69 C68 118.7(13) . . ?
C70 C69 H69 120.7 . . ?
C69 C70 H70 121.7 . . ?
C71 C70 C69 116.6(13) . . ?
C71 C70 H70 121.7 . . ?
C70 C71 H71 118.2 . . ?
C72 C71 C70 123.6(12) . . ?
C72 C71 H71 118.2 . . ?
C67 C72 C71 120.6(11) . . ?
C67 C72 H72 119.7 . . ?
C71 C72 H72 119.7 . . ?

loop_
_geom_bond_atom_site_label_1
_geom_bond_atom_site_label_2
_geom_bond_distance
_geom_bond_site_symmetry_2
_geom_bond_publ_flag
Al2 N4 1.9923(14) . ?
Al2 N3 1.9205(14) . ?
Al2 H 1.576(19) . ?
Al2 O2 1.82(2) 7_665 ?
Al2 O2 1.81(3) . ?
Al2 H2 1.7(3) 7_665 ?
Al2 HB 1.40(3) . ?
Al1 N1 1.9155(14) . ?
Al1 N2 1.9809(15) . ?
Al1 HA 1.49(2) . ?
Al1 O1 1.90(3) 5_666 ?
Al1 O1 1.75(2) . ?
Al1 H1 2.0(3) 5_666 ?
Al1 HC 1.58(4) . ?
N1 C1 1.343(2) . ?
N1 C10 1.427(2) . ?
N4 C34 1.330(2) . ?
N4 C55 1.428(2) . ?
N3 C34 1.347(2) . ?
N3 C43 1.433(2) . ?
N2 C1 1.337(2) . ?
N2 C22 1.423(2) . ?
C1 C2 1.486(2) . ?
C2 C3 1.400(2) . ?
C2 C7 1.404(2) . ?
C10 C11 1.411(2) . ?
C10 C15 1.405(2) . ?
C34 C35 1.491(2) . ?
C11 C12 1.397(2) . ?
C11 C16 1.521(2) . ?
C35 C40 1.394(2) . ?
C35 C36 1.404(2) . ?
C43 C48 1.405(3) . ?
C43 C44 1.405(2) . ?
C39 H39 0.9500 . ?
C39 C40 1.388(2) . ?
C39 C38 1.393(2) . ?
C22 C23 1.408(2) . ?
C22 C27 1.409(2) . ?
C56 C55 1.413(2) . ?
C56 C61 1.517(3) . ?
C56 C57 1.399(2) . ?
C23 C24 1.398(2) . ?
C23 C28 1.523(3) . ?
C40 H40 0.9500 . ?
C38 C37 1.388(3) . ?
C38 C42 1.509(2) . ?
C60 C55 1.406(2) . ?
C60 C64 1.521(3) . ?
C60 C59 1.395(2) . ?
C3 H3 0.9500 . ?
C3 C4 1.382(2) . ?
C7 C6 1.393(2) . ?
C7 C9 1.505(2) . ?
C12 H12 0.9500 . ?
C12 C13 1.382(3) . ?
C61 H61 1.0000 . ?
C61 C63 1.527(2) . ?
C61 C62 1.526(2) . ?
C37 H37 0.9500 . ?
C37 C36 1.394(2) . ?
C57 H57 0.9500 . ?
C57 C58 1.379(3) . ?
C36 C41 1.502(2) . ?
C48 C52 1.527(2) . ?
C48 C47 1.397(2) . ?
C19 H19 1.0000 . ?
C19 C15 1.520(2) . ?
C19 C20 1.528(3) . ?
C19 C21 1.533(2) . ?
C6 H6 0.9500 . ?
C6 C5 1.392(3) . ?
C41 H41A 0.9800 . ?
C41 H41B 0.9800 . ?
C41 H41C 0.9800 . ?
C4 H4 0.9500 . ?
C4 C5 1.391(3) . ?
C15 C14 1.395(2) . ?
C27 C31 1.521(3) . ?
C27 C26 1.396(3) . ?
C14 H14 0.9500 . ?
C14 C13 1.383(3) . ?
C13 H13 0.9500 . ?
C52 H52 1.0000 . ?
C52 C54 1.528(3) . ?
C52 C53 1.530(3) . ?
C64 H64 1.0000 . ?
C64 C65 1.533(3) . ?
C64 C66 1.530(3) . ?
C5 C8 1.507(3) . ?
C16 H16 1.0000 . ?
C16 C18 1.524(3) . ?
C16 C17 1.536(3) . ?
C59 H59 0.9500 . ?
C59 C58 1.382(3) . ?
C42 H42A 0.9800 . ?
C42 H42B 0.9800 . ?
C42 H42C 0.9800 . ?
C20 H20A 0.9800 . ?
C20 H20B 0.9800 . ?
C20 H20C 0.9800 . ?
C44 C49 1.518(3) . ?
C44 C45 1.401(3) . ?
C24 H24 0.9500 . ?
C24 C25 1.378(3) . ?
C31 H31 1.0000 . ?
C31 C33 1.535(3) . ?
C31 C32 1.523(3) . ?
C21 H21A 0.9800 . ?
C21 H21B 0.9800 . ?
C21 H21C 0.9800 . ?
C9 H9A 0.9800 . ?
C9 H9B 0.9800 . ?
C9 H9C 0.9800 . ?
C58 H58 0.9500 . ?
C28 H28 1.0000 . ?
C28 C30 1.532(3) . ?
C28 C29 1.526(3) . ?
C26 H26 0.9500 . ?
C26 C25 1.379(3) . ?
C25 H25 0.9500 . ?
C47 H47 0.9500 . ?
C47 C46 1.387(3) . ?
C49 H49 1.0000 . ?
C49 C51 1.530(3) . ?
C49 C50 1.534(3) . ?
C54 H54A 0.9800 . ?
C54 H54B 0.9800 . ?
C54 H54C 0.9800 . ?
C18 H18A 0.9800 . ?
C18 H18B 0.9800 . ?
C18 H18C 0.9800 . ?
C45 H45 0.9500 . ?
C45 C46 1.372(3) . ?
C65 H65A 0.9800 . ?
C65 H65B 0.9800 . ?
C65 H65C 0.9800 . ?
C66 H66A 0.9800 . ?
C66 H66B 0.9800 . ?
C66 H66C 0.9800 . ?
C63 H63A 0.9800 . ?
C63 H63B 0.9800 . ?
C63 H63C 0.9800 . ?
C30 H30A 0.9800 . ?
C30 H30B 0.9800 . ?
C30 H30C 0.9800 . ?
C46 H46 0.9500 . ?
C62 H62A 0.9800 . ?
C62 H62B 0.9800 . ?
C62 H62C 0.9800 . ?
C51 H51A 0.9800 . ?
C51 H51B 0.9800 . ?
C51 H51C 0.9800 . ?
C53 H53A 0.9800 . ?
C53 H53B 0.9800 . ?
C53 H53C 0.9800 . ?
C70A H70A 0.9500 . ?
C70A C71A 1.380(4) . ?
C70A C69A 1.390(4) . ?
C8 H8A 0.9800 . ?
C8 H8B 0.9800 . ?
C8 H8C 0.9800 . ?
C33 H33A 0.9800 . ?
C33 H33B 0.9800 . ?
C33 H33C 0.9800 . ?
C50 H50A 0.9800 . ?
C50 H50B 0.9800 . ?
C50 H50C 0.9800 . ?
C67A C68A 1.384(4) . ?
C67A C72A 1.386(4) . ?
C67A C73A 1.496(4) . ?
C32 H32A 0.9800 . ?
C32 H32B 0.9800 . ?
C32 H32C 0.9800 . ?
C71A H71A 0.9500 . ?
C71A C72A 1.389(4) . ?
C17 H17A 0.9800 . ?
C17 H17B 0.9800 . ?
C17 H17C 0.9800 . ?
C68A H68A 0.9500 . ?
C68A C69A 1.393(4) . ?
C69A H69A 0.9500 . ?
C29 H29A 0.9800 . ?
C29 H29B 0.9800 . ?
C29 H29C 0.9800 . ?
C72A H72A 0.9500 . ?
C73A H73A 0.9800 . ?
C73A H73B 0.9800 . ?
C73A H73C 0.9800 . ?
O1 H1 0.875(10) . ?
O2 H2 0.870(11) . ?
C73 H73D 0.9800 . ?
C73 H73E 0.9800 . ?
C73 H73F 0.9800 . ?
C73 C67 1.502(13) . ?
C67 C68 1.388(14) . ?
C67 C72 1.363(13) . ?
C68 H68 0.9500 . ?
C68 C69 1.429(14) . ?
C69 H69 0.9500 . ?
C69 C70 1.416(15) . ?
C70 H70 0.9500 . ?
C70 C71 1.385(14) . ?
C71 H71 0.9500 . ?
C71 C72 1.380(14) . ?
C72 H72 0.9500 . ?

loop_
_geom_torsion_atom_site_label_1
_geom_torsion_atom_site_label_2
_geom_torsion_atom_site_label_3
_geom_torsion_atom_site_label_4
_geom_torsion
_geom_torsion_site_symmetry_1
_geom_torsion_site_symmetry_2
_geom_torsion_site_symmetry_3
_geom_torsion_site_symmetry_4
_geom_torsion_publ_flag
Al2 N4 C34 N3 0.41(13) . . . . ?
Al2 N4 C34 C35 -179.16(14) . . . . ?
Al2 N4 C55 C56 96.9(2) . . . . ?
Al2 N4 C55 C60 -77.9(2) . . . . ?
Al2 N3 C34 N4 -0.43(13) . . . . ?
Al2 N3 C34 C35 179.15(14) . . . . ?
Al2 N3 C43 C48 -69.9(2) . . . . ?
Al2 N3 C43 C44 109.0(2) . . . . ?
Al1 N1 C1 N2 0.47(13) . . . . ?
Al1 N1 C1 C2 -179.52(13) . . . . ?
Al1 N1 C10 C11 77.8(2) . . . . ?
Al1 N1 C10 C15 -97.5(2) . . . . ?
Al1 N2 C1 N1 -0.46(12) . . . . ?
Al1 N2 C1 C2 179.53(14) . . . . ?
Al1 N2 C22 C23 79.2(2) . . . . ?
Al1 N2 C22 C27 -94.9(2) . . . . ?
N1 Al1 O1 Al1 -89.1(13) . . . 5_666 ?
N1 C1 C2 C3 52.1(2) . . . . ?
N1 C1 C2 C7 -128.14(17) . . . . ?
N1 C10 C11 C12 -178.42(15) . . . . ?
N1 C10 C11 C16 -1.5(2) . . . . ?
N1 C10 C15 C19 -3.5(2) . . . . ?
N1 C10 C15 C14 177.46(15) . . . . ?
N4 Al2 O2 Al2 155.2(8) . . . 7_665 ?
N4 C34 C35 C40 123.84(18) . . . . ?
N4 C34 C35 C36 -55.5(2) . . . . ?
N3 Al2 O2 Al2 85.9(11) . . . 7_665 ?
N3 C34 C35 C40 -55.7(2) . . . . ?
N3 C34 C35 C36 125.04(18) . . . . ?
N3 C43 C48 C52 0.8(2) . . . . ?
N3 C43 C48 C47 -179.54(15) . . . . ?
N3 C43 C44 C49 -2.6(3) . . . . ?
N3 C43 C44 C45 178.14(16) . . . . ?
N2 Al1 O1 Al1 -156.7(11) . . . 5_666 ?
N2 C1 C2 C3 -127.89(17) . . . . ?
N2 C1 C2 C7 51.9(2) . . . . ?
N2 C22 C23 C24 -179.08(15) . . . . ?
N2 C22 C23 C28 -3.7(2) . . . . ?
N2 C22 C27 C31 6.0(2) . . . . ?
N2 C22 C27 C26 179.94(15) . . . . ?
C1 N1 C10 C11 -97.25(19) . . . . ?
C1 N1 C10 C15 87.5(2) . . . . ?
C1 N2 C22 C23 -131.06(17) . . . . ?
C1 N2 C22 C27 54.8(2) . . . . ?
C1 C2 C3 C4 176.25(15) . . . . ?
C1 C2 C7 C6 -176.38(14) . . . . ?
C1 C2 C7 C9 5.9(2) . . . . ?
C2 C3 C4 C5 0.9(3) . . . . ?
C2 C7 C6 C5 -0.8(2) . . . . ?
C10 N1 C1 N2 177.30(14) . . . . ?
C10 N1 C1 C2 -2.7(2) . . . . ?
C10 C11 C12 C13 1.8(3) . . . . ?
C10 C11 C16 C18 -96.19(19) . . . . ?
C10 C11 C16 C17 139.27(18) . . . . ?
C10 C15 C14 C13 -0.1(3) . . . . ?
C34 N4 C55 C56 -56.7(2) . . . . ?
C34 N4 C55 C60 128.52(17) . . . . ?
C34 N3 C43 C48 101.08(19) . . . . ?
C34 N3 C43 C44 -80.0(2) . . . . ?
C34 C35 C40 C39 -174.98(14) . . . . ?
C34 C35 C36 C37 175.53(15) . . . . ?
C34 C35 C36 C41 -6.1(2) . . . . ?
C11 C10 C15 C19 -178.64(15) . . . . ?
C11 C10 C15 C14 2.3(2) . . . . ?
C11 C12 C13 C14 0.3(3) . . . . ?
C43 N3 C34 N4 -174.98(15) . . . . ?
C43 N3 C34 C35 4.6(2) . . . . ?
C43 C48 C52 C54 99.84(19) . . . . ?
C43 C48 C52 C53 -136.07(18) . . . . ?
C43 C48 C47 C46 1.1(3) . . . . ?
C43 C44 C49 C51 -117.12(19) . . . . ?
C43 C44 C49 C50 118.88(19) . . . . ?
C43 C44 C45 C46 1.9(3) . . . . ?
C39 C38 C37 C36 3.6(3) . . . . ?
C22 N2 C1 N1 -161.87(14) . . . . ?
C22 N2 C1 C2 18.1(2) . . . . ?
C22 C23 C24 C25 0.6(3) . . . . ?
C22 C23 C28 C30 -95.94(19) . . . . ?
C22 C23 C28 C29 140.95(19) . . . . ?
C22 C27 C31 C33 98.9(2) . . . . ?
C22 C27 C31 C32 -136.30(18) . . . . ?
C22 C27 C26 C25 -2.6(3) . . . . ?
C56 C57 C58 C59 1.8(3) . . . . ?
C23 C22 C27 C31 -167.96(16) . . . . ?
C23 C22 C27 C26 6.0(2) . . . . ?
C23 C24 C25 C26 2.7(3) . . . . ?
C40 C35 C36 C37 -3.8(2) . . . . ?
C40 C35 C36 C41 174.60(16) . . . . ?
C40 C39 C38 C37 -3.0(2) . . . . ?
C40 C39 C38 C42 176.81(16) . . . . ?
C38 C39 C40 C35 -0.8(2) . . . . ?
C38 C37 C36 C35 -0.2(3) . . . . ?
C38 C37 C36 C41 -178.60(16) . . . . ?
C60 C59 C58 C57 -1.7(3) . . . . ?
C55 N4 C34 N3 164.70(15) . . . . ?
C55 N4 C34 C35 -14.9(3) . . . . ?
C55 C56 C61 C63 -89.61(19) . . . . ?
C55 C56 C61 C62 145.58(16) . . . . ?
C55 C56 C57 C58 1.4(3) . . . . ?
C55 C60 C64 C65 96.30(19) . . . . ?
C55 C60 C64 C66 -140.24(17) . . . . ?
C55 C60 C59 C58 -1.5(3) . . . . ?
C3 C2 C7 C6 3.4(2) . . . . ?
C3 C2 C7 C9 -174.39(15) . . . . ?
C3 C4 C5 C6 1.7(3) . . . . ?
C3 C4 C5 C8 -178.10(17) . . . . ?
C7 C2 C3 C4 -3.5(2) . . . . ?
C7 C6 C5 C4 -1.7(3) . . . . ?
C7 C6 C5 C8 178.04(17) . . . . ?
C12 C11 C16 C18 80.7(2) . . . . ?
C12 C11 C16 C17 -43.8(2) . . . . ?
C61 C56 C55 N4 -7.1(2) . . . . ?
C61 C56 C55 C60 167.62(15) . . . . ?
C61 C56 C57 C58 -171.16(17) . . . . ?
C57 C56 C55 N4 -179.40(15) . . . . ?
C57 C56 C55 C60 -4.7(2) . . . . ?
C57 C56 C61 C63 82.62(19) . . . . ?
C57 C56 C61 C62 -42.2(2) . . . . ?
C36 C35 C40 C39 4.3(2) . . . . ?
C48 C43 C44 C49 176.32(17) . . . . ?
C48 C43 C44 C45 -3.0(3) . . . . ?
C48 C47 C46 C45 -2.2(3) . . . . ?
C19 C15 C14 C13 -179.19(16) . . . . ?
C15 C10 C11 C12 -3.2(2) . . . . ?
C15 C10 C11 C16 173.76(16) . . . . ?
C15 C14 C13 C12 -1.2(3) . . . . ?
C27 C22 C23 C24 -5.0(3) . . . . ?
C27 C22 C23 C28 170.44(16) . . . . ?
C27 C26 C25 C24 -1.6(3) . . . . ?
C52 C48 C47 C46 -179.22(18) . . . . ?
C64 C60 C55 N4 5.1(2) . . . . ?
C64 C60 C55 C56 -169.69(15) . . . . ?
C64 C60 C59 C58 173.08(17) . . . . ?
C16 C11 C12 C13 -175.17(17) . . . . ?
C59 C60 C55 N4 179.58(15) . . . . ?
C59 C60 C55 C56 4.8(2) . . . . ?
C59 C60 C64 C65 -78.1(2) . . . . ?
C59 C60 C64 C66 45.3(2) . . . . ?
C42 C38 C37 C36 -176.27(16) . . . . ?
C20 C19 C15 C10 -104.51(18) . . . . ?
C20 C19 C15 C14 74.5(2) . . . . ?
C44 C43 C48 C52 -178.16(16) . . . . ?
C44 C43 C48 C47 1.5(2) . . . . ?
C44 C45 C46 C47 0.7(3) . . . . ?
C24 C23 C28 C30 79.4(2) . . . . ?
C24 C23 C28 C29 -43.7(2) . . . . ?
C31 C27 C26 C25 171.47(18) . . . . ?
C21 C19 C15 C10 132.13(17) . . . . ?
C21 C19 C15 C14 -48.8(2) . . . . ?
C9 C7 C6 C5 177.07(16) . . . . ?
C28 C23 C24 C25 -174.83(18) . . . . ?
C26 C27 C31 C33 -75.0(2) . . . . ?
C26 C27 C31 C32 49.8(2) . . . . ?
C47 C48 C52 C54 -79.8(2) . . . . ?
C47 C48 C52 C53 44.2(2) . . . . ?
C49 C44 C45 C46 -177.5(2) . . . . ?
C45 C44 C49 C51 62.2(2) . . . . ?
C45 C44 C49 C50 -61.8(2) . . . . ?
C70A C71A C72A C67A 0.3(5) . . . . ?
C67A C68A C69A C70A -0.5(4) . . . . ?
C71A C70A C69A C68A -0.1(5) . . . . ?
C68A C67A C72A C71A -0.9(4) . . . . ?
C69A C70A C71A C72A 0.2(5) . . . . ?
C72A C67A C68A C69A 1.0(4) . . . . ?
C73A C67A C68A C69A -179.2(3) . . . . ?
C73A C67A C72A C71A 179.3(3) . . . . ?
O1 Al1 O1 Al1 -0.001(2) 5_666 . . 5_666 ?
O2 Al2 O2 Al2 0.002(1) 7_665 . . 7_665 ?
C73 C67 C68 C69 178.8(14) . . . . ?
C73 C67 C72 C71 176.2(13) . . . . ?
C67 C68 C69 C70 9(2) . . . . ?
C68 C67 C72 C71 0(2) . . . . ?
C68 C69 C70 C71 -8(2) . . . . ?
C69 C70 C71 C72 4(2) . . . . ?
C70 C71 C72 C67 0(2) . . . . ?
C72 C67 C68 C69 -4(2) . . . . ?

loop_
_exptl_oxdiff_crystal_face_indexfrac_h
_exptl_oxdiff_crystal_face_indexfrac_k
_exptl_oxdiff_crystal_face_indexfrac_l
_exptl_oxdiff_crystal_face_x
_exptl_oxdiff_crystal_face_y
_exptl_oxdiff_crystal_face_z
-3.3707 7.6441 -8.1302 0.0558 0.2538 0.9656
18.2249 -0.1114 -9.9983 -0.2239 -0.9340 0.2785
13.5816 -6.3021 0.6900 -0.1786 -0.7622 -0.6223
14.5172 0.1726 15.0134 -0.9440 -0.1753 -0.2795
-14.4931 -0.1411 -15.0406 0.9429 0.1751 0.2835
-9.3881 0.1384 19.0381 -0.3443 0.8216 -0.4544
